data_7225116
loop_
_publ_author_name
'Meng, Yanxia'
'Yang, Hua'
'Li, DaCheng'
'Zeng, Suyuan'
'Chen, Guifang'
'Li, Shengli'
'Dou, Jianmin'

_publ_section_title
;
 Synthesis, Crystal Structure, DNA-Binding and Magnetism of Copper
 15-Metallacrown-5 Complexes Based on Glycinehydroxamic Acid Ligand
;
_journal_name_full 'RSC Adv.'
_journal_paper_doi 10.1039/C6RA05239H
_journal_year 2016
_chemical_formula_moiety {Tb(OAc)(H2O)[15-MCCu(N)glyha-5](H2O)4}?2NO3?4H2O
_chemical_formula_sum 'C12 H41 Cu5 N12 O27 Tb'
_chemical_formula_weight 1262.19
_chemical_name_common metallacrown
_chemical_name_systematic {Tb(OAc)(H2O)[15-MCCu(N)glyha-5](H2O)4}?2NO3?4H2O
_space_group_crystal_system triclinic
_space_group_IT_number 2
_space_group_name_Hall '-P 1'
_space_group_name_H-M_alt 'P -1'
_symmetry_space_group_name_Hall '-P 1'
_symmetry_space_group_name_H-M 'P -1'
_atom_sites_solution_hydrogens mixed
_audit_creation_method SHELXL-2014/7
_audit_update_record
;
2016-04-19 deposited with the CCDC.
2016-05-03 downloaded from the CCDC.
;
_cell_angle_alpha 101.337(6)
_cell_angle_beta 107.519(7)
_cell_angle_gamma 106.783(7)
_cell_formula_units_Z 2
_cell_length_a 10.5766(9)
_cell_length_b 12.3448(8)
_cell_length_c 16.1597(12)
_cell_measurement_reflns_used 2938
_cell_measurement_temperature 293(2)
_cell_measurement_theta_max 27.4170
_cell_measurement_theta_min 3.3340
_cell_volume 1831.1(3)
_computing_cell_refinement 'CrysAlisPro, Agilent Technologies'
_computing_data_collection 'CrysAlisPro, Agilent Technologies'
_computing_data_reduction 'CrysAlisPro, Agilent Technologies'
_computing_molecular_graphics 'Bruker SHELXTL'
_computing_publication_material 'Bruker SHELXTL'
_computing_structure_refinement 'SHELXL-2014/7 (Sheldrick, 2014)'
_computing_structure_solution 'Bruker SHELXTL'
_diffrn_ambient_temperature 293(2)
_diffrn_measured_fraction_theta_full 0.999
_diffrn_measured_fraction_theta_max 0.999
_diffrn_measurement_device_type 'Xcalibur, Eos, Gemini'
_diffrn_measurement_method '\w scans'
_diffrn_radiation_type MoK\a
_diffrn_radiation_wavelength 0.71073
_diffrn_reflns_av_R_equivalents 0.0772
_diffrn_reflns_av_unetI/netI 0.1358
_diffrn_reflns_Laue_measured_fraction_full 0.999
_diffrn_reflns_Laue_measured_fraction_max 0.999
_diffrn_reflns_limit_h_max 10
_diffrn_reflns_limit_h_min -12
_diffrn_reflns_limit_k_max 14
_diffrn_reflns_limit_k_min -14
_diffrn_reflns_limit_l_max 19
_diffrn_reflns_limit_l_min -18
_diffrn_reflns_number 11881
_diffrn_reflns_point_group_measured_fraction_full 0.999
_diffrn_reflns_point_group_measured_fraction_max 0.999
_diffrn_reflns_theta_full 25.020
_diffrn_reflns_theta_max 25.020
_diffrn_reflns_theta_min 2.605
_exptl_absorpt_coefficient_mu 4.869
_exptl_absorpt_correction_T_max 1.00000
_exptl_absorpt_correction_T_min 0.29259
_exptl_absorpt_correction_type multi-scan
_exptl_crystal_colour blue
_exptl_crystal_density_diffrn 2.289
_exptl_crystal_description block
_exptl_crystal_F_000 1246
_exptl_crystal_preparation 'Magnetic properties,DNA interaction'
_exptl_crystal_size_max 0.420
_exptl_crystal_size_mid 0.310
_exptl_crystal_size_min 0.160
_refine_diff_density_max 2.616
_refine_diff_density_min -3.678
_refine_diff_density_rms 0.324
_refine_ls_extinction_method none
_refine_ls_goodness_of_fit_ref 1.083
_refine_ls_hydrogen_treatment constr
_refine_ls_matrix_type full
_refine_ls_number_parameters 515
_refine_ls_number_reflns 6468
_refine_ls_number_restraints 1422
_refine_ls_restrained_S_all 1.006
_refine_ls_R_factor_all 0.1018
_refine_ls_R_factor_gt 0.0803
_refine_ls_shift/su_max 0.000
_refine_ls_shift/su_mean 0.000
_refine_ls_structure_factor_coef Fsqd
_refine_ls_weighting_details 'w=1/[\s^2^(Fo^2^)+(0.0600P)^2^+39.2675P] where P=(Fo^2^+2Fc^2^)/3'
_refine_ls_weighting_scheme calc
_refine_ls_wR_factor_gt 0.1772
_refine_ls_wR_factor_ref 0.2055
_reflns_Friedel_coverage 0.000
_reflns_number_gt 5045
_reflns_number_total 6468
_reflns_threshold_expression 'I > 2\s(I)'
_cod_data_source_file c6ra05239h2.cif
_cod_data_source_block exp_6339
_cod_database_code 7225116
_shelx_shelxl_version_number 2014/7
_shelx_space_group_comment
;
The symmetry employed for this shelxl refinement is uniquely defined
by the following loop, which should always be used as a source of
symmetry information in preference to the above space-group names.
They are only intended as comments.
;
_shelx_estimated_absorpt_t_min 0.234
_shelx_estimated_absorpt_t_max 0.510

loop_
_space_group_symop_operation_xyz
'x, y, z'
'-x, -y, -z'

loop_
_atom_site_label
_atom_site_type_symbol
_atom_site_fract_x
_atom_site_fract_y
_atom_site_fract_z
_atom_site_U_iso_or_equiv
_atom_site_adp_type
_atom_site_occupancy
_atom_site_site_symmetry_order
_atom_site_calc_flag
_atom_site_refinement_flags_posn
_atom_site_refinement_flags_adp
Tb1 Tb 0.22251(7) 0.86925(5) 0.20445(4) 0.0098(2) Uani 1 1 d . U
Cu1 Cu -0.09949(19) 0.62832(13) -0.00155(10) 0.0119(4) Uani 1 1 d . U
Cu2 Cu 0.19212(19) 0.98243(14) -0.00679(11) 0.0134(4) Uani 1 1 d . U
Cu3 Cu 0.4296(2) 1.21016(14) 0.29484(11) 0.0159(4) Uani 1 1 d . U
Cu4 Cu 0.2855(2) 0.97234(14) 0.45863(10) 0.0142(4) Uani 1 1 d . U
Cu5 Cu 0.1090(2) 0.58651(14) 0.27791(11) 0.0155(4) Uani 1 1 d . U
O1 O -0.1498(11) 0.6743(8) -0.1135(6) 0.0147(16) Uani 1 1 d . U
O2 O 0.0569(11) 0.7795(8) 0.0477(6) 0.0152(14) Uani 1 1 d . U
O3 O 0.3158(11) 1.1483(8) 0.0239(6) 0.0151(16) Uani 1 1 d . U
O4 O 0.2570(11) 1.0140(8) 0.1233(6) 0.0175(14) Uani 1 1 d . U
O5 O 0.4670(11) 1.2831(8) 0.4230(6) 0.0218(17) Uani 1 1 d . U
O6 O 0.3188(11) 1.0647(8) 0.3098(6) 0.0171(14) Uani 1 1 d . U
O7 O 0.2521(11) 0.8470(8) 0.5126(6) 0.0196(18) Uani 1 1 d . U
O8 O 0.2534(11) 0.8472(8) 0.3531(6) 0.0160(15) Uani 1 1 d . U
O9 O -0.0517(11) 0.4517(8) 0.1828(7) 0.0201(17) Uani 1 1 d . U
O10 O 0.1130(11) 0.6571(8) 0.1791(6) 0.0169(14) Uani 1 1 d . U
O11 O 0.3748(11) 0.8210(8) 0.1233(6) 0.0192(16) Uani 1 1 d . U
O12 O 0.4725(13) 0.8925(10) 0.2697(7) 0.0330(18) Uani 1 1 d . U
O13 O 0.2811(12) 0.5096(9) 0.2747(7) 0.0252(15) Uani 1 1 d . U
H13B H 0.2588 0.4720 0.2192 0.030 Uiso 1 1 d R U
H13C H 0.2721 0.4579 0.3026 0.030 Uiso 1 1 d R U
O14 O 0.6399(11) 1.1727(8) 0.3132(6) 0.0188(12) Uani 1 1 d . U
H14B H 0.6162 1.0976 0.2979 0.023 Uiso 1 1 d R U
H14C H 0.6904 1.1995 0.3701 0.023 Uiso 1 1 d R U
O15 O 0.3752(11) 0.9115(8) -0.0212(6) 0.0172(12) Uani 1 1 d . U
H15B H 0.3434 0.8627 -0.0745 0.021 Uiso 1 1 d R U
H15C H 0.3915 0.8734 0.0167 0.021 Uiso 1 1 d R U
O16 O -0.0015(11) 0.8685(8) 0.2124(6) 0.0155(11) Uani 1 1 d . U
H16B H -0.0117 0.8400 0.2548 0.019 Uiso 1 1 d R U
H16C H -0.0675 0.8201 0.1627 0.019 Uiso 1 1 d R U
O17 O -0.2298(11) 0.7107(8) 0.0665(6) 0.0139(12) Uani 1 1 d . U
H17B H -0.2438 0.6797 0.1071 0.017 Uiso 1 1 d R U
H17C H -0.3103 0.6992 0.0268 0.017 Uiso 1 1 d R U
O18 O 0.0219(11) 0.9232(8) 0.3901(6) 0.0178(16) Uani 1 1 d . U
H18C H -0.0189 0.8900 0.4214 0.021 Uiso 1 1 d R U
H18D H -0.0005 0.9832 0.3854 0.021 Uiso 1 1 d R U
O19 O 0.7720(12) 0.2411(9) 0.1954(7) 0.024(2) Uani 1 1 d . .
H19C H 0.8232 0.3125 0.2038 0.028 Uiso 1 1 d R U
H19D H 0.7421 0.2392 0.2386 0.028 Uiso 1 1 d R U
O20 O 0.3776(16) 0.4905(12) 0.4486(9) 0.053(2) Uani 1 1 d . U
H20C H 0.2985 0.4506 0.4502 0.064 Uiso 1 1 d R U
H20D H 0.4148 0.5569 0.4907 0.064 Uiso 1 1 d R U
O21 O 0.2014(14) 0.4678(10) 0.6247(8) 0.0379(18) Uani 1 1 d . U
H21C H 0.2152 0.4324 0.6648 0.045 Uiso 1 1 d R U
H21D H 0.1671 0.4166 0.5721 0.045 Uiso 1 1 d R U
O22 O -0.0338(16) 0.1207(11) 0.3653(9) 0.048(2) Uani 1 1 d . U
O23 O 0.0855(15) 0.3151(11) 0.4281(9) 0.0461(17) Uani 1 1 d . U
O24 O 0.1003(15) 0.2027(11) 0.5084(8) 0.0406(19) Uani 1 1 d . U
O25 O 0.2595(14) 0.3786(11) 0.7759(8) 0.0392(19) Uani 1 1 d . U
O26 O 0.4494(14) 0.3826(11) 0.7543(8) 0.0386(19) Uani 1 1 d . U
O27 O 0.4478(14) 0.4171(10) 0.8901(8) 0.037(2) Uani 1 1 d . U
C1 C -0.0481(16) 0.8293(12) -0.1759(9) 0.016(2) Uani 1 1 d . U
H1A H -0.0575 0.7720 -0.2301 0.019 Uiso 1 1 calc R U
H1B H -0.1286 0.8545 -0.1915 0.019 Uiso 1 1 calc R U
C2 C -0.0480(15) 0.7706(11) -0.0989(8) 0.011(2) Uani 1 1 d . U
C3 C 0.4722(16) 1.3198(12) 0.1572(9) 0.016(2) Uani 1 1 d . U
H3A H 0.4291 1.3700 0.1296 0.020 Uiso 1 1 calc R U
H3B H 0.5619 1.3317 0.1491 0.020 Uiso 1 1 calc R U
C4 C 0.3758(16) 1.1937(12) 0.1129(9) 0.0151(18) Uani 1 1 d . U
C5 C 0.4309(17) 1.2265(12) 0.5514(9) 0.020(2) Uani 1 1 d . U
H5A H 0.3997 1.2909 0.5688 0.024 Uiso 1 1 calc R U
H5B H 0.5312 1.2509 0.5891 0.024 Uiso 1 1 calc R U
C6 C 0.4109(16) 1.2000(12) 0.4519(9) 0.017(2) Uani 1 1 d . U
C7 C 0.165(2) 0.6326(14) 0.4693(11) 0.033(2) Uani 1 1 d . U
H7A H 0.2481 0.6199 0.5058 0.039 Uiso 1 1 calc R U
H7B H 0.1055 0.6355 0.5041 0.039 Uiso 1 1 calc R U
C8 C 0.2139(17) 0.7488(13) 0.4516(10) 0.021(2) Uani 1 1 d . U
C9 C -0.2231(16) 0.4120(12) 0.0324(9) 0.017(2) Uani 1 1 d . U
H9A H -0.2245 0.3319 0.0138 0.021 Uiso 1 1 calc R U
H9B H -0.3033 0.4078 0.0507 0.021 Uiso 1 1 calc R U
C10 C -0.0877(15) 0.4874(11) 0.1119(9) 0.0133(19) Uani 1 1 d . U
C11 C 0.6304(17) 0.8907(13) 0.1921(10) 0.0221(17) Uani 1 1 d . U
H11A H 0.6712 0.8400 0.2193 0.033 Uiso 1 1 calc R U
H11B H 0.6904 0.9724 0.2253 0.033 Uiso 1 1 calc R U
H11C H 0.6227 0.8745 0.1298 0.033 Uiso 1 1 calc R U
C12 C 0.4873(17) 0.8678(12) 0.1948(9) 0.0189(18) Uani 1 1 d . U
N1 N 0.0866(13) 0.9332(10) -0.1445(7) 0.0146(18) Uani 1 1 d . U
H1C H 0.0674 0.9939 -0.1596 0.018 Uiso 1 1 calc R U
H1D H 0.1422 0.9152 -0.1723 0.018 Uiso 1 1 calc R U
N2 N 0.0568(13) 0.8341(10) -0.0214(7) 0.0151(16) Uani 1 1 d . U
N3 N 0.4989(14) 1.3528(10) 0.2574(8) 0.0180(19) Uani 1 1 d . U
H3C H 0.4548 1.4016 0.2697 0.022 Uiso 1 1 calc R U
H3D H 0.5921 1.3913 0.2897 0.022 Uiso 1 1 calc R U
N4 N 0.3542(13) 1.1325(10) 0.1673(7) 0.0155(16) Uani 1 1 d . U
N5 N 0.3440(14) 1.1153(10) 0.5660(8) 0.019(2) Uani 1 1 d . U
H5C H 0.2666 1.1236 0.5729 0.023 Uiso 1 1 calc R U
H5D H 0.3958 1.1053 0.6165 0.023 Uiso 1 1 calc R U
N6 N 0.3356(13) 1.0916(10) 0.4018(7) 0.0155(17) Uani 1 1 d . U
N7 N 0.0848(16) 0.5315(11) 0.3840(8) 0.0277(18) Uani 1 1 d . U
H7D H -0.0077 0.5159 0.3752 0.033 Uiso 1 1 d R U
H7C H 0.0978 0.4631 0.3862 0.033 Uiso 1 1 d R U
N8 N 0.2098(14) 0.7396(10) 0.3700(8) 0.0186(16) Uani 1 1 d . U
N9 N -0.2399(13) 0.4587(9) -0.0461(7) 0.0141(18) Uani 1 1 d . U
H9C H -0.3286 0.4563 -0.0700 0.017 Uiso 1 1 calc R U
H9D H -0.2230 0.4146 -0.0891 0.017 Uiso 1 1 calc R U
N10 N -0.0148(13) 0.5825(10) 0.1030(7) 0.0152(16) Uani 1 1 d . U
N11 N 0.0420(19) 0.2104(14) 0.4296(11) 0.043(2) Uani 1 1 d . U
N12 N 0.3843(17) 0.3920(13) 0.8054(10) 0.033(2) Uani 1 1 d . U

loop_
_atom_site_aniso_label
_atom_site_aniso_U_11
_atom_site_aniso_U_22
_atom_site_aniso_U_33
_atom_site_aniso_U_23
_atom_site_aniso_U_13
_atom_site_aniso_U_12
Tb1 0.0140(4) 0.0084(3) 0.0060(3) 0.0020(2) 0.0045(3) 0.0020(3)
Cu1 0.0141(9) 0.0097(8) 0.0091(8) 0.0010(6) 0.0051(7) 0.0013(6)
Cu2 0.0154(9) 0.0144(8) 0.0084(8) 0.0048(6) 0.0043(7) 0.0023(7)
Cu3 0.0202(10) 0.0103(8) 0.0116(8) -0.0010(6) 0.0080(7) -0.0014(7)
Cu4 0.0183(10) 0.0173(8) 0.0072(8) 0.0025(7) 0.0061(7) 0.0065(7)
Cu5 0.0202(10) 0.0114(8) 0.0149(8) 0.0067(7) 0.0060(7) 0.0049(7)
O1 0.016(3) 0.015(3) 0.009(3) 0.001(2) 0.004(2) 0.003(2)
O2 0.018(2) 0.014(2) 0.009(2) 0.003(2) 0.003(2) 0.003(2)
O3 0.017(3) 0.015(3) 0.010(3) 0.006(2) 0.004(2) 0.001(2)
O4 0.019(2) 0.016(2) 0.012(2) 0.0021(19) 0.004(2) 0.001(2)
O5 0.024(3) 0.016(3) 0.016(3) -0.001(2) 0.007(3) -0.002(3)
O6 0.020(2) 0.015(2) 0.011(2) 0.000(2) 0.007(2) 0.001(2)
O7 0.023(3) 0.022(3) 0.011(3) 0.006(3) 0.006(3) 0.004(3)
O8 0.021(2) 0.015(2) 0.011(2) 0.006(2) 0.009(2) 0.002(2)
O9 0.023(3) 0.014(3) 0.019(3) 0.004(2) 0.005(3) 0.004(3)
O10 0.020(2) 0.015(2) 0.013(2) 0.004(2) 0.005(2) 0.003(2)
O11 0.017(3) 0.021(2) 0.013(2) 0.002(2) 0.004(2) 0.002(2)
O12 0.026(3) 0.037(3) 0.020(3) -0.006(2) 0.004(2) 0.004(2)
O13 0.027(2) 0.021(2) 0.020(2) 0.004(2) 0.005(2) 0.006(2)
O14 0.0206(19) 0.0172(18) 0.0133(17) 0.0016(16) 0.0053(17) 0.0029(17)
O15 0.0176(19) 0.0172(18) 0.0120(17) 0.0026(16) 0.0030(17) 0.0038(17)
O16 0.0187(16) 0.0143(16) 0.0110(16) 0.0029(15) 0.0058(15) 0.0031(15)
O17 0.0170(19) 0.0127(18) 0.0105(18) 0.0030(17) 0.0054(17) 0.0036(17)
O18 0.022(3) 0.018(3) 0.013(3) 0.006(2) 0.008(2) 0.005(2)
O19 0.028(7) 0.022(5) 0.025(6) 0.010(5) 0.017(5) 0.006(5)
O20 0.049(4) 0.043(3) 0.041(3) 0.001(3) 0.002(3) 0.005(3)
O21 0.041(3) 0.039(3) 0.035(3) 0.017(3) 0.016(3) 0.013(3)
O22 0.053(4) 0.043(3) 0.041(3) 0.008(3) 0.011(3) 0.018(3)
O23 0.051(3) 0.039(3) 0.039(3) 0.010(2) 0.011(2) 0.010(2)
O24 0.046(3) 0.039(3) 0.037(3) 0.011(3) 0.017(3) 0.014(3)
O25 0.038(4) 0.045(3) 0.037(3) 0.023(3) 0.016(3) 0.012(3)
O26 0.038(4) 0.043(3) 0.039(3) 0.021(3) 0.018(3) 0.012(3)
O27 0.035(4) 0.042(4) 0.038(4) 0.025(3) 0.015(3) 0.012(3)
C1 0.016(4) 0.017(4) 0.009(4) 0.001(3) 0.003(3) 0.003(3)
C2 0.013(3) 0.011(3) 0.009(3) 0.002(3) 0.005(3) 0.004(3)
C3 0.019(3) 0.014(3) 0.012(3) 0.003(3) 0.006(3) 0.000(3)
C4 0.017(3) 0.014(3) 0.012(3) 0.003(2) 0.003(2) 0.005(2)
C5 0.022(4) 0.017(4) 0.013(4) -0.002(3) 0.008(3) 0.000(3)
C6 0.019(3) 0.017(3) 0.013(3) 0.000(3) 0.007(3) 0.003(3)
C7 0.036(3) 0.028(3) 0.026(3) 0.010(3) 0.006(3) 0.005(3)
C8 0.025(3) 0.023(3) 0.013(3) 0.007(3) 0.005(3) 0.006(3)
C9 0.019(3) 0.013(3) 0.015(3) 0.003(3) 0.004(3) 0.003(3)
C10 0.015(3) 0.013(3) 0.012(3) 0.003(3) 0.007(3) 0.004(3)
C11 0.021(3) 0.022(3) 0.016(2) 0.000(2) 0.003(2) 0.005(2)
C12 0.018(3) 0.019(3) 0.013(3) 0.000(2) 0.004(2) 0.005(3)
N1 0.017(3) 0.016(3) 0.009(3) 0.004(3) 0.004(3) 0.004(3)
N2 0.017(2) 0.015(2) 0.010(2) 0.003(2) 0.004(2) 0.003(2)
N3 0.019(3) 0.015(3) 0.015(3) 0.003(3) 0.004(3) 0.002(3)
N4 0.018(3) 0.013(2) 0.012(2) 0.003(2) 0.003(2) 0.002(2)
N5 0.019(3) 0.020(3) 0.013(3) -0.001(3) 0.005(3) 0.006(3)
N6 0.018(3) 0.016(3) 0.010(3) 0.001(2) 0.006(2) 0.004(2)
N7 0.033(3) 0.023(3) 0.023(3) 0.010(2) 0.007(3) 0.008(3)
N8 0.023(2) 0.017(2) 0.014(2) 0.005(2) 0.007(2) 0.004(2)
N9 0.017(3) 0.013(3) 0.013(3) 0.001(3) 0.008(3) 0.005(3)
N10 0.017(2) 0.013(2) 0.012(2) 0.002(2) 0.005(2) 0.004(2)
N11 0.051(4) 0.038(3) 0.038(3) 0.012(3) 0.016(3) 0.015(3)
N12 0.034(4) 0.039(4) 0.037(4) 0.023(3) 0.019(3) 0.015(3)

loop_
_atom_type_symbol
_atom_type_description
_atom_type_scat_dispersion_real
_atom_type_scat_dispersion_imag
_atom_type_scat_source
C C 0.0033 0.0016 'International Tables Vol C Tables 4.2.6.8 and 6.1.1.4'
H H 0.0000 0.0000 'International Tables Vol C Tables 4.2.6.8 and 6.1.1.4'
O O 0.0106 0.0060 'International Tables Vol C Tables 4.2.6.8 and 6.1.1.4'
Cu Cu 0.3201 1.2651 'International Tables Vol C Tables 4.2.6.8 and 6.1.1.4'
Tb Tb -0.1723 4.1537 'International Tables Vol C Tables 4.2.6.8 and 6.1.1.4'
N N 0.0061 0.0033 'International Tables Vol C Tables 4.2.6.8 and 6.1.1.4'

loop_
_geom_angle_atom_site_label_1
_geom_angle_atom_site_label_2
_geom_angle_atom_site_label_3
_geom_angle
O6 Tb1 O8 73.1(3)
O6 Tb1 O16 84.4(3)
O8 Tb1 O16 79.4(3)
O6 Tb1 O2 133.8(3)
O8 Tb1 O2 140.6(3)
O16 Tb1 O2 76.5(3)
O6 Tb1 O4 70.7(3)
O8 Tb1 O4 143.8(3)
O16 Tb1 O4 98.1(3)
O2 Tb1 O4 70.9(3)
O6 Tb1 O10 146.5(3)
O8 Tb1 O10 74.1(3)
O16 Tb1 O10 82.7(3)
O2 Tb1 O10 72.3(3)
O4 Tb1 O10 141.9(3)
O6 Tb1 O12 80.3(4)
O8 Tb1 O12 76.1(4)
O16 Tb1 O12 154.1(3)
O2 Tb1 O12 128.8(3)
O4 Tb1 O12 96.5(4)
O10 Tb1 O12 98.6(4)
O6 Tb1 O11 115.8(3)
O8 Tb1 O11 121.2(3)
O16 Tb1 O11 153.6(3)
O2 Tb1 O11 77.2(3)
O4 Tb1 O11 75.0(3)
O10 Tb1 O11 87.5(3)
O12 Tb1 O11 51.8(3)
O2 Cu1 N10 90.4(4)
O2 Cu1 O1 84.6(4)
N10 Cu1 O1 167.8(5)
O2 Cu1 N9 170.9(5)
N10 Cu1 N9 82.6(5)
O1 Cu1 N9 101.0(4)
O2 Cu1 O17 90.4(4)
N10 Cu1 O17 93.2(4)
O1 Cu1 O17 97.9(4)
N9 Cu1 O17 95.9(4)
N2 Cu2 O4 89.1(4)
N2 Cu2 O3 168.9(5)
O4 Cu2 O3 84.3(4)
N2 Cu2 N1 82.1(4)
O4 Cu2 N1 169.2(5)
O3 Cu2 N1 103.4(4)
N2 Cu2 O15 96.8(4)
O4 Cu2 O15 94.3(4)
O3 Cu2 O15 92.5(4)
N1 Cu2 O15 92.9(4)
N4 Cu3 O6 88.9(4)
N4 Cu3 O5 168.4(5)
O6 Cu3 O5 85.2(4)
N4 Cu3 N3 82.5(5)
O6 Cu3 N3 166.5(5)
O5 Cu3 N3 101.3(4)
N4 Cu3 O14 91.4(5)
O6 Cu3 O14 98.1(4)
O5 Cu3 O14 99.2(4)
N3 Cu3 O14 92.6(5)
N6 Cu4 O7 173.3(5)
N6 Cu4 O8 91.8(4)
O7 Cu4 O8 84.3(4)
N6 Cu4 N5 82.4(5)
O7 Cu4 N5 101.0(4)
O8 Cu4 N5 171.9(5)
N8 Cu5 O9 158.5(5)
N8 Cu5 O10 92.2(4)
O9 Cu5 O10 85.2(4)
N8 Cu5 N7 83.1(5)
O9 Cu5 N7 96.0(5)
O10 Cu5 N7 169.8(5)
N8 Cu5 O13 104.9(5)
O9 Cu5 O13 96.6(4)
O10 Cu5 O13 96.7(4)
N7 Cu5 O13 93.2(5)
C2 O1 Cu1 106.2(8)
N2 O2 Cu1 109.5(7)
N2 O2 Tb1 124.4(7)
Cu1 O2 Tb1 126.0(4)
C4 O3 Cu2 108.5(8)
N4 O4 Cu2 109.6(7)
N4 O4 Tb1 122.3(7)
Cu2 O4 Tb1 127.0(4)
C6 O5 Cu3 107.0(8)
N6 O6 Cu3 106.6(7)
N6 O6 Tb1 125.2(7)
Cu3 O6 Tb1 126.5(4)
C8 O7 Cu4 108.3(8)
N8 O8 Cu4 108.3(7)
N8 O8 Tb1 124.9(7)
Cu4 O8 Tb1 124.3(4)
C10 O9 Cu5 106.1(8)
N10 O10 Cu5 105.4(7)
N10 O10 Tb1 122.3(7)
Cu5 O10 Tb1 123.7(4)
C12 O11 Tb1 93.4(9)
C12 O12 Tb1 95.9(10)
Cu5 O13 H13B 106.5
Cu5 O13 H13C 106.4
H13B O13 H13C 106.6
Cu3 O14 H14B 106.9
Cu3 O14 H14C 106.5
H14B O14 H14C 106.7
Cu2 O15 H15B 108.1
Cu2 O15 H15C 108.6
H15B O15 H15C 107.5
Tb1 O16 H16B 107.2
Tb1 O16 H16C 107.4
H16B O16 H16C 107.0
Cu1 O17 H17B 110.7
Cu1 O17 H17C 110.4
H17B O17 H17C 108.8
H18C O18 H18D 108.6
H19C O19 H19D 108.8
H20C O20 H20D 108.7
H21C O21 H21D 108.7
N1 C1 C2 109.6(11)
N1 C1 H1A 109.7
C2 C1 H1A 109.7
N1 C1 H1B 109.7
C2 C1 H1B 109.7
H1A C1 H1B 108.2
O1 C2 N2 126.4(11)
O1 C2 C1 120.3(11)
N2 C2 C1 113.1(11)
C4 C3 N3 109.0(11)
C4 C3 H3A 109.9
N3 C3 H3A 109.9
C4 C3 H3B 109.9
N3 C3 H3B 109.9
H3A C3 H3B 108.3
N4 C4 O3 122.8(12)
N4 C4 C3 116.0(12)
O3 C4 C3 121.2(11)
C6 C5 N5 109.2(11)
C6 C5 H5A 109.8
N5 C5 H5A 109.8
C6 C5 H5B 109.8
N5 C5 H5B 109.8
H5A C5 H5B 108.3
O5 C6 N6 124.6(12)
O5 C6 C5 119.9(12)
N6 C6 C5 115.6(12)
N7 C7 C8 112.3(13)
N7 C7 H7A 109.1
C8 C7 H7A 109.1
N7 C7 H7B 109.1
C8 C7 H7B 109.1
H7A C7 H7B 107.9
O7 C8 N8 124.2(13)
O7 C8 C7 121.5(13)
N8 C8 C7 114.3(13)
N9 C9 C10 112.3(11)
N9 C9 H9A 109.1
C10 C9 H9A 109.1
N9 C9 H9B 109.1
C10 C9 H9B 109.1
H9A C9 H9B 107.9
N10 C10 O9 125.2(13)
N10 C10 C9 115.4(12)
O9 C10 C9 119.4(11)
C12 C11 H11A 109.5
C12 C11 H11B 109.5
H11A C11 H11B 109.5
C12 C11 H11C 109.5
H11A C11 H11C 109.5
H11B C11 H11C 109.5
O12 C12 O11 117.1(15)
O12 C12 C11 120.6(13)
O11 C12 C11 122.2(13)
C1 N1 Cu2 111.2(8)
C1 N1 H1C 109.4
Cu2 N1 H1C 109.4
C1 N1 H1D 109.4
Cu2 N1 H1D 109.4
H1C N1 H1D 108.0
C2 N2 O2 112.6(10)
C2 N2 Cu2 122.1(9)
O2 N2 Cu2 125.3(8)
C3 N3 Cu3 111.6(8)
C3 N3 H3C 109.3
Cu3 N3 H3C 109.3
C3 N3 H3D 109.3
Cu3 N3 H3D 109.3
H3C N3 H3D 108.0
C4 N4 O4 114.8(11)
C4 N4 Cu3 119.6(9)
O4 N4 Cu3 125.0(8)
C5 N5 Cu4 110.0(8)
C5 N5 H5C 109.7
Cu4 N5 H5C 109.7
C5 N5 H5D 109.7
Cu4 N5 H5D 109.7
H5C N5 H5D 108.2
C6 N6 O6 116.4(11)
C6 N6 Cu4 119.3(9)
O6 N6 Cu4 123.2(8)
C7 N7 Cu5 109.3(9)
C7 N7 H7D 104.9
Cu5 N7 H7D 105.1
C7 N7 H7C 115.6
Cu5 N7 H7C 115.5
H7D N7 H7C 105.3
C8 N8 O8 114.4(11)
C8 N8 Cu5 119.0(10)
O8 N8 Cu5 125.1(8)
C9 N9 Cu1 108.3(8)
C9 N9 H9C 110.0
Cu1 N9 H9C 110.0
C9 N9 H9D 110.0
Cu1 N9 H9D 110.0
H9C N9 H9D 108.4
C10 N10 O10 116.2(11)
C10 N10 Cu1 118.2(10)
O10 N10 Cu1 124.7(8)
O22 N11 O23 127.8(16)
O22 N11 O24 120.1(15)
O23 N11 O24 111.6(15)
O25 N12 O26 121.4(15)
O25 N12 O27 118.5(15)
O26 N12 O27 120.1(16)

loop_
_geom_bond_atom_site_label_1
_geom_bond_atom_site_label_2
_geom_bond_distance
Tb1 O6 2.383(9)
Tb1 O8 2.406(9)
Tb1 O16 2.409(10)
Tb1 O2 2.412(9)
Tb1 O4 2.425(9)
Tb1 O10 2.431(9)
Tb1 O12 2.439(12)
Tb1 O11 2.488(10)
Cu1 O2 1.922(9)
Cu1 N10 1.931(11)
Cu1 O1 1.969(9)
Cu1 N9 2.018(11)
Cu1 O17 2.330(10)
Cu2 N2 1.889(11)
Cu2 O4 1.922(9)
Cu2 O3 1.953(9)
Cu2 N1 2.036(11)
Cu2 O15 2.396(11)
Cu3 N4 1.897(11)
Cu3 O6 1.944(9)
Cu3 O5 1.955(10)
Cu3 N3 1.986(11)
Cu3 O14 2.345(11)
Cu4 N6 1.914(11)
Cu4 O7 1.918(9)
Cu4 O8 1.929(9)
Cu4 N5 2.007(11)
Cu5 N8 1.923(12)
Cu5 O9 1.952(10)
Cu5 O10 1.969(9)
Cu5 N7 2.021(12)
Cu5 O13 2.291(12)
O1 C2 1.275(16)
O2 N2 1.413(13)
O3 C4 1.309(16)
O4 N4 1.409(14)
O5 C6 1.275(16)
O6 N6 1.402(14)
O7 C8 1.269(17)
O8 N8 1.384(14)
O9 C10 1.297(16)
O10 N10 1.423(15)
O11 C12 1.265(17)
O12 C12 1.256(17)
O13 H13B 0.8501
O13 H13C 0.8502
O14 H14B 0.8500
O14 H14C 0.8500
O15 H15B 0.8500
O15 H15C 0.8499
O16 H16B 0.8501
O16 H16C 0.8499
O17 H17B 0.8500
O17 H17C 0.8500
O18 H18C 0.8499
O18 H18D 0.8500
O19 H19C 0.8500
O19 H19D 0.8500
O20 H20C 0.8501
O20 H20D 0.8501
O21 H21C 0.8496
O21 H21D 0.8504
O22 N11 1.218(19)
O23 N11 1.247(18)
O24 N11 1.272(19)
O25 N12 1.209(19)
O26 N12 1.233(18)
O27 N12 1.258(18)
C1 N1 1.478(17)
C1 C2 1.558(17)
C1 H1A 0.9700
C1 H1B 0.9700
C2 N2 1.300(17)
C3 C4 1.477(18)
C3 N3 1.506(16)
C3 H3A 0.9700
C3 H3B 0.9700
C4 N4 1.294(17)
C5 C6 1.512(18)
C5 N5 1.521(18)
C5 H5A 0.9700
C5 H5B 0.9700
C6 N6 1.285(17)
C7 N7 1.48(2)
C7 C8 1.49(2)
C7 H7A 0.9700
C7 H7B 0.9700
C8 N8 1.288(18)
C9 N9 1.478(16)
C9 C10 1.491(19)
C9 H9A 0.9700
C9 H9B 0.9700
C10 N10 1.267(17)
C11 C12 1.47(2)
C11 H11A 0.9600
C11 H11B 0.9600
C11 H11C 0.9600
N1 H1C 0.8900
N1 H1D 0.8900
N3 H3C 0.8900
N3 H3D 0.8900
N5 H5C 0.8900
N5 H5D 0.8900
N7 H7D 0.9000
N7 H7C 0.9000
N9 H9C 0.8900
N9 H9D 0.8900

loop_
_geom_hbond_atom_site_label_D
_geom_hbond_atom_site_label_H
_geom_hbond_atom_site_label_A
_geom_hbond_distance_DH
_geom_hbond_distance_HA
_geom_hbond_distance_DA
_geom_hbond_angle_DHA
_geom_hbond_site_symmetry_A
O13 H13B O1 0.85 1.98 2.747(13) 150.2 2_565
O13 H13C O20 0.85 2.18 2.768(17) 126.1 .
O14 H14B O12 0.85 2.42 3.218(15) 157.6 .
O15 H15C O11 0.85 1.99 2.780(13) 153.6 .
O16 H16B O18 0.85 2.10 2.734(13) 131.2 .
O16 H16C O17 0.85 1.85 2.690(13) 170.2 .
O17 H17B O25 0.85 2.19 3.031(14) 172.7 2_566
O17 H17B O27 0.85 2.16 2.757(15) 126.8 2_566
O17 H17B N12 0.85 2.45 3.231(16) 153.4 2_566
O17 H17C O3 0.85 2.20 2.666(13) 114.0 2_575
O18 H18C O24 0.85 1.97 2.810(15) 172.1 2_566
O19 H19C O9 0.85 2.00 2.813(14) 159.6 1_655
O20 H20C O23 0.85 2.26 3.10(2) 167.6 .
O20 H20D O5 0.85 1.96 2.799(16) 167.6 2_676
O21 H21C O25 0.85 2.01 2.846(16) 169.5 .
O21 H21D O23 0.85 2.18 3.019(17) 169.0 .
O21 H21D O24 0.85 2.44 3.120(17) 137.6 .
C1 H1B N4 0.97 2.57 3.44(2) 149.1 2_575
C5 H5B N8 0.97 2.58 3.49(2) 157.0 2_676
C9 H9A O11 0.97 2.35 3.039(16) 127.9 2_565
N1 H1C O16 0.89 2.23 3.121(15) 173.6 2_575
N1 H1D O19 0.89 2.37 3.073(16) 136.0 2_665
N3 H3C O13 0.89 2.57 3.448(17) 167.6 1_565
N3 H3D O21 0.89 2.18 3.039(17) 162.0 2_676
N5 H5C O24 0.89 2.33 3.038(19) 136.7 1_565
N5 H5D O12 0.89 1.93 2.816(17) 171.5 2_676
N7 H7D O21 0.90 2.12 2.99(2) 163.4 2_566
N7 H7C O23 0.90 2.05 2.900(18) 156.0 .
N9 H9C O27 0.89 2.13 3.000(18) 165.3 1_454
N9 H9D O10 0.89 2.32 3.179(15) 163.2 2_565
N9 H9D N10 0.89 2.58 3.234(17) 130.6 2_565

loop_
_geom_torsion_atom_site_label_1
_geom_torsion_atom_site_label_2
_geom_torsion_atom_site_label_3
_geom_torsion_atom_site_label_4
_geom_torsion
Cu1 O1 C2 N2 -9.1(17)
Cu1 O1 C2 C1 176.6(10)
N1 C1 C2 O1 -175.1(12)
N1 C1 C2 N2 9.8(17)
Cu2 O3 C4 N4 1.4(18)
Cu2 O3 C4 C3 -178.0(12)
N3 C3 C4 N4 -11.5(19)
N3 C3 C4 O3 167.9(13)
Cu3 O5 C6 N6 -4.7(19)
Cu3 O5 C6 C5 175.5(12)
N5 C5 C6 O5 175.5(14)
N5 C5 C6 N6 -4.4(19)
Cu4 O7 C8 N8 5(2)
Cu4 O7 C8 C7 -173.7(13)
N7 C7 C8 O7 162.0(15)
N7 C7 C8 N8 -16(2)
Cu5 O9 C10 N10 11.7(18)
Cu5 O9 C10 C9 -169.6(11)
N9 C9 C10 N10 5.2(19)
N9 C9 C10 O9 -173.6(12)
Tb1 O12 C12 O11 -13.7(14)
Tb1 O12 C12 C11 167.7(12)
Tb1 O11 C12 O12 13.3(14)
Tb1 O11 C12 C11 -168.1(13)
C2 C1 N1 Cu2 -14.5(14)
O1 C2 N2 O2 6(2)
C1 C2 N2 O2 -179.3(11)
O1 C2 N2 Cu2 -174.5(11)
C1 C2 N2 Cu2 0.2(17)
Cu1 O2 N2 C2 0.8(14)
Tb1 O2 N2 C2 -176.3(9)
Cu1 O2 N2 Cu2 -178.7(7)
Tb1 O2 N2 Cu2 4.2(15)
O4 Cu2 N2 C2 166.8(12)
O3 Cu2 N2 C2 114(2)
N1 Cu2 N2 C2 -7.0(12)
O15 Cu2 N2 C2 -99.0(12)
O4 Cu2 N2 O2 -13.8(11)
O3 Cu2 N2 O2 -67(3)
N1 Cu2 N2 O2 172.4(11)
O15 Cu2 N2 O2 80.5(11)
C4 C3 N3 Cu3 11.6(15)
O3 C4 N4 O4 -2(2)
C3 C4 N4 O4 177.3(12)
O3 C4 N4 Cu3 -173.3(11)
C3 C4 N4 Cu3 6.1(19)
Cu2 O4 N4 C4 1.6(15)
Tb1 O4 N4 C4 170.3(10)
Cu2 O4 N4 Cu3 172.3(7)
Tb1 O4 N4 Cu3 -19.1(14)
O6 Cu3 N4 C4 170.4(12)
O5 Cu3 N4 C4 111(2)
N3 Cu3 N4 C4 0.9(12)
O14 Cu3 N4 C4 -91.6(12)
O6 Cu3 N4 O4 0.1(11)
O5 Cu3 N4 O4 -59(3)
N3 Cu3 N4 O4 -169.4(11)
O14 Cu3 N4 O4 98.2(11)
C6 C5 N5 Cu4 15.6(15)
O5 C6 N6 O6 2(2)
C5 C6 N6 O6 -178.5(12)
O5 C6 N6 Cu4 169.7(12)
C5 C6 N6 Cu4 -10.4(19)
Cu3 O6 N6 C6 2.4(15)
Tb1 O6 N6 C6 168.7(10)
Cu3 O6 N6 Cu4 -165.2(7)
Tb1 O6 N6 Cu4 1.1(15)
C8 C7 N7 Cu5 12.3(18)
O7 C8 N8 O8 1(2)
C7 C8 N8 O8 179.4(13)
O7 C8 N8 Cu5 -165.7(13)
C7 C8 N8 Cu5 13(2)
Cu4 O8 N8 C8 -6.0(15)
Tb1 O8 N8 C8 -168.4(11)
Cu4 O8 N8 Cu5 159.7(7)
Tb1 O8 N8 Cu5 -2.7(16)
C10 C9 N9 Cu1 -15.3(15)
O9 C10 N10 O10 -3(2)
C9 C10 N10 O10 178.4(12)
O9 C10 N10 Cu1 -172.4(11)
C9 C10 N10 Cu1 8.9(17)
Cu5 O10 N10 C10 -7.7(14)
Tb1 O10 N10 C10 -156.5(10)
Cu5 O10 N10 Cu1 161.1(7)
Tb1 O10 N10 Cu1 12.2(14)
